data_7239938
loop_
_publ_author_name
'Chen, Guowei'
'Chen, Wen-Cheng'
'Ji, Shaomin'
'Zhou, Peiqi'
'CAI, Ning'
'zhan, yingying'
'Liang, Hui'
'Tan, Jihua'
'Pan, Chengqiang'
'Huo, Yanping'

_publ_section_title
;
 Polymorphic mechanoresponsive luminescent material based on
 fluorene-phenanthroimidazole hybrid by modulation of intramolecular
 conformation and intermolecular interaction
;
_journal_name_full CrystEngComm
_journal_paper_doi 10.1039/D0CE00006J
_journal_year 2020
_chemical_formula_moiety 'C40 H26 N2'
_chemical_formula_sum 'C40 H26 N2'
_chemical_formula_weight 534.63
_chemical_properties_physical Photo-sensitive
_space_group_crystal_system orthorhombic
_space_group_IT_number 29
_space_group_name_Hall 'P 2c -2ac'
_space_group_name_H-M_alt 'P c a 21'
_atom_sites_solution_hydrogens geom
_audit_creation_date 2018-07-07
_audit_creation_method
;
Olex2 1.2
(compiled 2018.05.29 svn.r3508 for OlexSys, GUI svn.r5506)
;
_audit_update_record
;
2018-08-21 deposited with the CCDC.	2020-02-14 downloaded from the CCDC.
;
_cell_angle_alpha 90
_cell_angle_beta 90
_cell_angle_gamma 90
_cell_formula_units_Z 8
_cell_length_a 56.364(3)
_cell_length_b 15.9827(9)
_cell_length_c 6.1539(3)
_cell_measurement_reflns_used 2807
_cell_measurement_temperature 293.52(16)
_cell_measurement_theta_max 71.4870
_cell_measurement_theta_min 3.6100
_cell_volume 5543.7(5)
_computing_cell_refinement 'CrysAlisPro 1.171.39.46 (Rigaku OD, 2018)'
_computing_data_collection 'CrysAlisPro 1.171.39.46 (Rigaku OD, 2018)'
_computing_data_reduction 'CrysAlisPro 1.171.39.46 (Rigaku OD, 2018)'
_computing_molecular_graphics 'Olex2 (Dolomanov et al., 2009)'
_computing_publication_material 'Olex2 (Dolomanov et al., 2009)'
_computing_structure_refinement 'ShelXL (Sheldrick, 2015)'
_diffrn_ambient_environment air
_diffrn_ambient_temperature 293.52(16)
_diffrn_detector 'CCD plate'
_diffrn_detector_area_resol_mean 10.6525
_diffrn_detector_type Atlas
_diffrn_measured_fraction_theta_full 0.989
_diffrn_measured_fraction_theta_max 0.989
_diffrn_measurement_details
;
List of Runs (angles in degrees, time in seconds):

  # Type    Start    End  Width  t~exp~   \w     \q     \k     \f   Frames
#--------------------------------------------------------------------------
  1  \w    -55.00  27.00   1.00    5.06    --  -40.83  38.00-180.00   82
  2  \w    -79.00 -51.00   1.00    5.06    --  -40.83 -57.00   0.00   28
  3  \w    -48.00 -13.00   1.00    5.06    --  -40.83 -57.00   0.00   35
  4  \w     42.00 103.00   1.00   10.00    --  105.78 -94.00 120.00   61
  5  \w     34.00 111.00   1.00   10.00    --  105.78-125.00  30.00   77
  6  \w     85.00 157.00   1.00   10.00    --  105.78  45.00 120.00   72
;
_diffrn_measurement_device 'four-circle diffractometer'
_diffrn_measurement_device_type 'SuperNova, Dual, Cu at home/near, Atlas'
_diffrn_measurement_method '\w scans'
_diffrn_orient_matrix_type 'CrysAlisPro convention (1999,Acta A55,543-557)'
_diffrn_orient_matrix_UB_11 0.0052410000
_diffrn_orient_matrix_UB_12 -0.2145175000
_diffrn_orient_matrix_UB_13 0.0460775000
_diffrn_orient_matrix_UB_21 -0.0268349000
_diffrn_orient_matrix_UB_22 -0.0464621000
_diffrn_orient_matrix_UB_23 0.0057051000
_diffrn_orient_matrix_UB_31 0.0010537000
_diffrn_orient_matrix_UB_32 -0.1200617000
_diffrn_orient_matrix_UB_33 -0.0844467000
_diffrn_radiation_monochromator mirror
_diffrn_radiation_probe x-ray
_diffrn_radiation_type CuK\a
_diffrn_radiation_wavelength 1.54184
_diffrn_reflns_av_R_equivalents 0.0570
_diffrn_reflns_av_unetI/netI 0.0572
_diffrn_reflns_Laue_measured_fraction_full 0.989
_diffrn_reflns_Laue_measured_fraction_max 0.989
_diffrn_reflns_limit_h_max 62
_diffrn_reflns_limit_h_min -66
_diffrn_reflns_limit_k_max 11
_diffrn_reflns_limit_k_min -18
_diffrn_reflns_limit_l_max 5
_diffrn_reflns_limit_l_min -7
_diffrn_reflns_number 10556
_diffrn_reflns_point_group_measured_fraction_full 0.694
_diffrn_reflns_point_group_measured_fraction_max 0.694
_diffrn_reflns_theta_full 65.979
_diffrn_reflns_theta_max 65.979
_diffrn_reflns_theta_min 3.631
_diffrn_source 'micro-focus sealed X-ray tube'
_diffrn_source_type 'SuperNova (Cu) X-ray Source'
_exptl_absorpt_coefficient_mu 0.571
_exptl_absorpt_correction_T_max 1.00000
_exptl_absorpt_correction_T_min 0.45487
_exptl_absorpt_correction_type multi-scan
_exptl_absorpt_process_details
;
CrysAlisPro 1.171.39.46 (Rigaku Oxford Diffraction, 2018)
Empirical absorption correction using spherical harmonics,
 implemented in SCALE3 ABSPACK scaling algorithm.
;
_exptl_crystal_density_diffrn 1.281
_exptl_crystal_description block
_exptl_crystal_F_000 2240
_exptl_crystal_preparation Luminescent
_exptl_crystal_recrystallization_method 'Re-crystallisation from solvent: ????????'
_exptl_crystal_size_max 0.19
_exptl_crystal_size_mid 0.18
_exptl_crystal_size_min 0.17
_refine_diff_density_max 0.310
_refine_diff_density_min -0.298
_refine_diff_density_rms 0.066
_refine_ls_abs_structure_details
;
 Flack x determined using 733 quotients [(I+)-(I-)]/[(I+)+(I-)]
 (Parsons, Flack and Wagner, Acta Cryst. B69 (2013) 249-259).
;
_refine_ls_abs_structure_Flack -0.3(10)
_refine_ls_extinction_coef 0.00097(6)
_refine_ls_extinction_expression Fc^*^=kFc[1+0.001xFc^2^\l^3^/sin(2\q)]^-1/4^
_refine_ls_extinction_method 'SHELXL-2014/7 (Sheldrick 2014'
_refine_ls_goodness_of_fit_ref 1.059
_refine_ls_hydrogen_treatment constr
_refine_ls_matrix_type full
_refine_ls_number_parameters 758
_refine_ls_number_reflns 6699
_refine_ls_number_restraints 1
_refine_ls_restrained_S_all 1.059
_refine_ls_R_factor_all 0.1264
_refine_ls_R_factor_gt 0.0887
_refine_ls_shift/su_max 0.000
_refine_ls_shift/su_mean 0.000
_refine_ls_structure_factor_coef Fsqd
_refine_ls_weighting_details 'w=1/[\s^2^(Fo^2^)+(0.0750P)^2^+15.5177P] where P=(Fo^2^+2Fc^2^)/3'
_refine_ls_weighting_scheme calc
_refine_ls_wR_factor_gt 0.2357
_refine_ls_wR_factor_ref 0.2664
_reflns_Friedel_coverage 0.271
_reflns_Friedel_fraction_full 0.330
_reflns_Friedel_fraction_max 0.330
_reflns_number_gt 4607
_reflns_number_total 6699
_reflns_threshold_expression 'I > 2\s(I)'
_cod_data_source_file d0ce00006j2.cif
_cod_data_source_block 2t1
_cod_original_cell_volume 5543.8(5)
_cod_database_code 7239938
_shelx_shelxl_version_number 2014/7
_shelx_space_group_comment
;
The symmetry employed for this shelxl refinement is uniquely defined
by the following loop, which should always be used as a source of
symmetry information in preference to the above space-group names.
They are only intended as comments.
;
_shelx_estimated_absorpt_t_max 0.909
_shelx_estimated_absorpt_t_min 0.899
_reflns_odcompleteness_completeness 98.38
_reflns_odcompleteness_iscentric 1
_reflns_odcompleteness_theta 66.49
_olex2_refinement_description
;
1. Fixed Uiso
 At 1.2 times of:
  All C(H) groups, All C(H,H) groups
2.a Secondary CH2 refined with riding coordinates:
 C32(H32A,H32B), C68(H68A,H68B)
2.b Aromatic/amide H refined with riding coordinates:
 C3(H3), C4(H4), C5(H5), C6(H6), C9(H9), C10(H10), C11(H11), C12(H12),
 C17(H17), C18(H18), C20(H20), C21(H21), C23(H23), C24(H24), C27(H27), C28(H28),
  C29(H29), C30(H30), C34(H34), C36(H36), C37(H37), C38(H38), C39(H39),
 C40(H40), C43(H43), C44(H44), C45(H45), C46(H46), C49(H49), C50(H50), C51(H51),
  C52(H52), C57(H57), C58(H58), C60(H60), C61(H61), C63(H63), C64(H64),
 C67(H67), C71(H71), C72(H72), C73(H73), C74(H74), C76(H76), C77(H77), C78(H78),
  C79(H79), C80(H80)
;
_olex2_submission_special_instructions 'No special instructions were received'
_oxdiff_exptl_absorpt_empirical_details
;
Empirical correction (ABSPACK) includes:
- Absorption correction using spherical harmonics
- Frame scaling
;
_oxdiff_exptl_absorpt_empirical_full_max 2.716
_oxdiff_exptl_absorpt_empirical_full_min 0.519

loop_
_space_group_symop_operation_xyz
'x, y, z'
'-x, -y, z+1/2'
'x+1/2, -y, z'
'-x+1/2, y, z+1/2'

loop_
_atom_site_label
_atom_site_type_symbol
_atom_site_fract_x
_atom_site_fract_y
_atom_site_fract_z
_atom_site_U_iso_or_equiv
_atom_site_adp_type
_atom_site_occupancy
_atom_site_site_symmetry_order
_atom_site_calc_flag
_atom_site_refinement_flags_posn
_atom_site_refinement_flags_adp
_atom_site_refinement_flags_occupancy
_atom_site_disorder_assembly
_atom_site_disorder_group
N1 N -0.34409(8) -0.2073(3) -0.6804(8) 0.0551(14) Uani 1 1 d . . . . .
N2 N -0.34853(9) -0.3227(3) -0.4799(9) 0.0645(16) Uani 1 1 d . . . . .
C1 C -0.32444(10) -0.2116(4) -0.5433(10) 0.0600(17) Uani 1 1 d . . . . .
C2 C -0.30531(10) -0.1534(4) -0.5087(11) 0.0586(17) Uani 1 1 d . . . . .
C3 C -0.30229(11) -0.0776(4) -0.6129(12) 0.075(2) Uani 1 1 d . . . . .
H3 H -0.3128 -0.0630 -0.7231 0.090 Uiso 1 1 calc R . . . .
C4 C -0.28438(11) -0.0229(5) -0.5604(13) 0.080(2) Uani 1 1 d . . . . .
H4 H -0.2831 0.0284 -0.6309 0.095 Uiso 1 1 calc R . . . .
C5 C -0.26826(11) -0.0451(4) -0.4013(13) 0.082(2) Uani 1 1 d . . . . .
H5 H -0.2558 -0.0094 -0.3670 0.098 Uiso 1 1 calc R . . . .
C6 C -0.27066(12) -0.1201(5) -0.2936(13) 0.081(2) Uani 1 1 d . . . . .
H6 H -0.2598 -0.1333 -0.1848 0.097 Uiso 1 1 calc R . . . .
C7 C -0.28888(11) -0.1778(4) -0.3417(11) 0.0638(19) Uani 1 1 d . . . . .
C8 C -0.29192(11) -0.2543(4) -0.2161(11) 0.0631(19) Uani 1 1 d . . . . .
C9 C -0.27663(12) -0.2765(4) -0.0422(13) 0.081(2) Uani 1 1 d . . . . .
H9 H -0.2631 -0.2445 -0.0151 0.097 Uiso 1 1 calc R . . . .
C10 C -0.28148(14) -0.3442(5) 0.0861(14) 0.096(3) Uani 1 1 d . . . . .
H10 H -0.2711 -0.3578 0.1981 0.115 Uiso 1 1 calc R . . . .
C11 C -0.30143(14) -0.3927(4) 0.0532(13) 0.085(2) Uani 1 1 d . . . . .
H11 H -0.3046 -0.4381 0.1431 0.103 Uiso 1 1 calc R . . . .
C12 C -0.31644(13) -0.3728(4) -0.1144(11) 0.074(2) Uani 1 1 d . . . . .
H12 H -0.3300 -0.4048 -0.1367 0.089 Uiso 1 1 calc R . . . .
C13 C -0.31177(10) -0.3057(4) -0.2516(10) 0.0601(18) Uani 1 1 d . . . . .
C14 C -0.32792(10) -0.2819(4) -0.4219(10) 0.0616(18) Uani 1 1 d . . . . .
C15 C -0.35798(10) -0.2760(3) -0.6333(10) 0.0540(16) Uani 1 1 d . . . . .
C16 C -0.38142(10) -0.2930(3) -0.7267(10) 0.0539(16) Uani 1 1 d . . . . .
C17 C -0.38812(11) -0.2810(4) -0.9394(10) 0.0619(18) Uani 1 1 d . . . . .
H17 H -0.3771 -0.2594 -1.0373 0.074 Uiso 1 1 calc R . . . .
C18 C -0.41059(10) -0.2999(4) -1.0117(10) 0.0610(18) Uani 1 1 d . . . . .
H18 H -0.4146 -0.2903 -1.1561 0.073 Uiso 1 1 calc R . . . .
C19 C -0.42711(11) -0.3330(3) -0.8707(9) 0.0530(16) Uani 1 1 d . . . . .
C20 C -0.42033(12) -0.3481(5) -0.6602(10) 0.079(2) Uani 1 1 d . . . . .
H20 H -0.4313 -0.3702 -0.5629 0.095 Uiso 1 1 calc R . . . .
C21 C -0.39760(11) -0.3312(5) -0.5899(10) 0.076(2) Uani 1 1 d . . . . .
H21 H -0.3931 -0.3456 -0.4494 0.091 Uiso 1 1 calc R . . . .
C22 C -0.45181(10) -0.3522(4) -0.9443(10) 0.0571(17) Uani 1 1 d . . . . .
C23 C -0.45650(11) -0.3921(4) -1.1399(9) 0.0600(17) Uani 1 1 d . . . . .
H23 H -0.4438 -0.4062 -1.2288 0.072 Uiso 1 1 calc R . . . .
C24 C -0.47919(10) -0.4119(4) -1.2091(9) 0.0583(17) Uani 1 1 d . . . . .
H24 H -0.4817 -0.4380 -1.3423 0.070 Uiso 1 1 calc R . . . .
C25 C -0.49807(10) -0.3919(3) -1.0751(9) 0.0459(14) Uani 1 1 d . . . . .
C26 C -0.52387(10) -0.4044(3) -1.1030(10) 0.0554(16) Uani 1 1 d . . . . .
C27 C -0.53687(11) -0.4383(4) -1.2691(11) 0.0663(18) Uani 1 1 d . . . . .
H27 H -0.5293 -0.4602 -1.3907 0.080 Uiso 1 1 calc R . . . .
C28 C -0.56137(12) -0.4399(4) -1.2549(14) 0.081(2) Uani 1 1 d . . . . .
H28 H -0.5703 -0.4639 -1.3654 0.097 Uiso 1 1 calc R . . . .
C29 C -0.57238(12) -0.4055(5) -1.0762(14) 0.089(3) Uani 1 1 d . . . . .
H29 H -0.5888 -0.4066 -1.0676 0.107 Uiso 1 1 calc R . . . .
C30 C -0.55961(12) -0.3696(4) -0.9101(13) 0.082(2) Uani 1 1 d . . . . .
H30 H -0.5674 -0.3472 -0.7900 0.098 Uiso 1 1 calc R . . . .
C31 C -0.53504(11) -0.3673(4) -0.9236(11) 0.0617(17) Uani 1 1 d . . . . .
C32 C -0.51710(11) -0.3335(4) -0.7684(11) 0.073(2) Uani 1 1 d . . . . .
H32A H -0.5194 -0.2740 -0.7452 0.088 Uiso 1 1 calc R . . . .
H32B H -0.5180 -0.3621 -0.6296 0.088 Uiso 1 1 calc R . . . .
C33 C -0.49396(10) -0.3502(3) -0.8778(9) 0.0518(15) Uani 1 1 d . . . . .
C34 C -0.47104(11) -0.3314(4) -0.8112(10) 0.0614(18) Uani 1 1 d . . . . .
H34 H -0.4685 -0.3051 -0.6785 0.074 Uiso 1 1 calc R . . . .
C35 C -0.35153(10) -0.1378(4) -0.8180(10) 0.0589(18) Uani 1 1 d . . . . .
C36 C -0.34135(11) -0.1259(4) -1.0155(11) 0.068(2) Uani 1 1 d . . . . .
H36 H -0.3292 -0.1609 -1.0624 0.082 Uiso 1 1 calc R . . . .
C37 C -0.34920(13) -0.0611(5) -1.1466(12) 0.083(2) Uani 1 1 d . . . . .
H37 H -0.3422 -0.0522 -1.2816 0.100 Uiso 1 1 calc R . . . .
C38 C -0.36730(13) -0.0100(5) -1.0768(14) 0.090(3) Uani 1 1 d . . . . .
H38 H -0.3726 0.0340 -1.1633 0.108 Uiso 1 1 calc R . . . .
C39 C -0.37747(13) -0.0247(5) -0.8790(15) 0.098(3) Uani 1 1 d . . . . .
H39 H -0.3901 0.0084 -0.8341 0.118 Uiso 1 1 calc R . . . .
C40 C -0.36937(10) -0.0875(4) -0.7444(13) 0.072(2) Uani 1 1 d . . . . .
H40 H -0.3759 -0.0953 -0.6071 0.087 Uiso 1 1 calc R . . . .
N3 N -0.34444(8) -0.7058(3) -0.2961(8) 0.0603(15) Uani 1 1 d . . . . .
N4 N -0.34923(9) -0.8224(3) -0.4972(9) 0.0642(15) Uani 1 1 d . . . . .
C41 C -0.32503(10) -0.7100(4) -0.4326(10) 0.0591(17) Uani 1 1 d . . . . .
C42 C -0.30554(10) -0.6536(4) -0.4715(10) 0.0629(19) Uani 1 1 d . . . . .
C43 C -0.30237(10) -0.5759(4) -0.3646(11) 0.069(2) Uani 1 1 d . . . . .
H43 H -0.3128 -0.5603 -0.2548 0.083 Uiso 1 1 calc R . . . .
C44 C -0.28424(10) -0.5234(4) -0.4199(12) 0.072(2) Uani 1 1 d . . . . .
H44 H -0.2827 -0.4720 -0.3508 0.087 Uiso 1 1 calc R . . . .
C45 C -0.26826(11) -0.5470(4) -0.5790(12) 0.078(2) Uani 1 1 d . . . . .
H45 H -0.2557 -0.5117 -0.6150 0.093 Uiso 1 1 calc R . . . .
C46 C -0.27076(11) -0.6215(4) -0.6828(11) 0.075(2) Uani 1 1 d . . . . .
H46 H -0.2597 -0.6361 -0.7883 0.090 Uiso 1 1 calc R . . . .
C47 C -0.28929(10) -0.6772(4) -0.6376(10) 0.0573(17) Uani 1 1 d . . . . .
C48 C -0.29284(11) -0.7544(4) -0.7656(11) 0.0643(19) Uani 1 1 d . . . . .
C49 C -0.27772(12) -0.7768(5) -0.9342(13) 0.085(2) Uani 1 1 d . . . . .
H49 H -0.2641 -0.7456 -0.9591 0.102 Uiso 1 1 calc R . . . .
C50 C -0.28258(13) -0.8440(5) -1.0640(13) 0.094(3) Uani 1 1 d . . . . .
H50 H -0.2724 -0.8567 -1.1782 0.113 Uiso 1 1 calc R . . . .
C51 C -0.30259(13) -0.8942(5) -1.0289(13) 0.087(3) Uani 1 1 d . . . . .
H51 H -0.3057 -0.9403 -1.1167 0.105 Uiso 1 1 calc R . . . .
C52 C -0.31742(12) -0.8734(5) -0.8615(12) 0.078(2) Uani 1 1 d . . . . .
H52 H -0.3310 -0.9051 -0.8379 0.093 Uiso 1 1 calc R . . . .
C53 C -0.31262(11) -0.8063(4) -0.7266(11) 0.067(2) Uani 1 1 d . . . . .
C54 C -0.32816(10) -0.7814(4) -0.5538(10) 0.0614(18) Uani 1 1 d . . . . .
C55 C -0.35854(10) -0.7758(4) -0.3422(10) 0.0581(17) Uani 1 1 d . . . . .
C56 C -0.38173(11) -0.7935(4) -0.2477(10) 0.0636(19) Uani 1 1 d . . . . .
C57 C -0.38860(11) -0.7762(3) -0.0360(10) 0.0598(18) Uani 1 1 d . . . . .
H57 H -0.3777 -0.7529 0.0599 0.072 Uiso 1 1 calc R . . . .
C58 C -0.41139(10) -0.7928(4) 0.0348(10) 0.068(2) Uani 1 1 d . . . . .
H58 H -0.4154 -0.7798 0.1774 0.082 Uiso 1 1 calc R . . . .
C59 C -0.42860(10) -0.8283(3) -0.0990(10) 0.0544(16) Uani 1 1 d . . . . .
C60 C -0.42106(10) -0.8487(4) -0.3079(10) 0.0612(18) Uani 1 1 d . . . . .
H60 H -0.4316 -0.8753 -0.4016 0.073 Uiso 1 1 calc R . . . .
C61 C -0.39825(11) -0.8305(4) -0.3809(10) 0.0617(18) Uani 1 1 d . . . . .
H61 H -0.3941 -0.8436 -0.5232 0.074 Uiso 1 1 calc R . . . .
C62 C -0.45361(10) -0.8423(3) -0.0287(9) 0.0469(14) Uani 1 1 d . . . . .
C63 C -0.46239(10) -0.8047(3) 0.1594(9) 0.0523(16) Uani 1 1 d . . . . .
H63 H -0.4521 -0.7739 0.2467 0.063 Uiso 1 1 calc R . . . .
C64 C -0.48598(11) -0.8119(4) 0.2194(10) 0.0632(18) Uani 1 1 d . . . . .
H64 H -0.4915 -0.7870 0.3462 0.076 Uiso 1 1 calc R . . . .
C65 C -0.50110(10) -0.8570(3) 0.0866(9) 0.0517(15) Uani 1 1 d . . . . .
C66 C -0.49265(10) -0.8943(3) -0.0991(9) 0.0508(15) Uani 1 1 d . . . . .
C67 C -0.46905(10) -0.8881(4) -0.1547(9) 0.0589(17) Uani 1 1 d . . . . .
H67 H -0.4635 -0.9152 -0.2784 0.071 Uiso 1 1 calc R . . . .
C68 C -0.51221(10) -0.9391(4) -0.2128(11) 0.071(2) Uani 1 1 d . . . . .
H68A H -0.5090 -0.9986 -0.2225 0.085 Uiso 1 1 calc R . . . .
H68B H -0.5146 -0.9170 -0.3580 0.085 Uiso 1 1 calc R . . . .
C69 C -0.53366(10) -0.9222(4) -0.0698(10) 0.0593(17) Uani 1 1 d . . . . .
C70 C -0.52670(10) -0.8758(3) 0.1074(10) 0.0578(17) Uani 1 1 d . . . . .
C71 C -0.54291(11) -0.8522(3) 0.2673(13) 0.071(2) Uani 1 1 d . . . . .
H71 H -0.5387 -0.8173 0.3819 0.085 Uiso 1 1 calc R . . . .
C72 C -0.56610(11) -0.8848(4) 0.2442(15) 0.083(2) Uani 1 1 d . . . . .
H72 H -0.5774 -0.8723 0.3494 0.099 Uiso 1 1 calc R . . . .
C73 C -0.57239(11) -0.9340(4) 0.0727(14) 0.082(2) Uani 1 1 d . . . . .
H73 H -0.5877 -0.9559 0.0653 0.098 Uiso 1 1 calc R . . . .
C74 C -0.55640(11) -0.9514(4) -0.0893(13) 0.077(2) Uani 1 1 d . . . . .
H74 H -0.5609 -0.9824 -0.2102 0.093 Uiso 1 1 calc R . . . .
C75 C -0.35202(9) -0.6389(4) -0.1614(9) 0.0546(17) Uani 1 1 d . . . . .
C76 C -0.34205(12) -0.6244(4) 0.0390(11) 0.072(2) Uani 1 1 d . . . . .
H76 H -0.3298 -0.6588 0.0874 0.087 Uiso 1 1 calc R . . . .
C77 C -0.34962(14) -0.5611(5) 0.1672(13) 0.090(3) Uani 1 1 d . . . . .
H77 H -0.3430 -0.5540 0.3045 0.108 Uiso 1 1 calc R . . . .
C78 C -0.36677(14) -0.5078(5) 0.0968(14) 0.100(3) Uani 1 1 d . . . . .
H78 H -0.3716 -0.4634 0.1841 0.120 Uiso 1 1 calc R . . . .
C79 C -0.37699(13) -0.5196(4) -0.1034(16) 0.092(3) Uani 1 1 d . . . . .
H79 H -0.3890 -0.4840 -0.1502 0.111 Uiso 1 1 calc R . . . .
C80 C -0.36953(10) -0.5841(4) -0.2352(13) 0.069(2) Uani 1 1 d . . . . .
H80 H -0.3761 -0.5911 -0.3726 0.083 Uiso 1 1 calc R . . . .

loop_
_atom_site_aniso_label
_atom_site_aniso_U_11
_atom_site_aniso_U_22
_atom_site_aniso_U_33
_atom_site_aniso_U_23
_atom_site_aniso_U_13
_atom_site_aniso_U_12
N1 0.064(3) 0.056(3) 0.046(3) 0.005(2) 0.002(2) 0.005(2)
N2 0.076(3) 0.068(3) 0.050(3) 0.001(3) -0.001(3) -0.003(3)
C1 0.060(3) 0.080(4) 0.041(3) -0.005(3) 0.014(3) -0.003(3)
C2 0.057(3) 0.066(4) 0.053(3) -0.003(3) 0.007(3) 0.004(3)
C3 0.064(4) 0.090(5) 0.070(4) 0.010(4) 0.010(4) -0.004(3)
C4 0.067(4) 0.087(5) 0.085(5) 0.019(4) 0.003(4) -0.005(3)
C5 0.069(4) 0.090(5) 0.086(5) -0.003(5) 0.011(4) -0.013(4)
C6 0.066(4) 0.103(5) 0.073(5) 0.006(4) 0.001(4) 0.003(4)
C7 0.064(3) 0.066(4) 0.061(4) -0.008(3) 0.004(3) 0.011(3)
C8 0.070(4) 0.060(4) 0.059(4) 0.002(3) 0.007(3) 0.006(3)
C9 0.086(4) 0.081(5) 0.077(5) -0.001(4) -0.015(4) 0.010(4)
C10 0.124(6) 0.083(5) 0.079(5) 0.007(5) -0.036(5) 0.002(5)
C11 0.123(6) 0.059(4) 0.074(5) 0.015(4) -0.014(5) -0.003(4)
C12 0.089(4) 0.077(4) 0.055(4) 0.007(4) -0.002(4) 0.005(4)
C13 0.067(3) 0.065(4) 0.048(3) 0.001(3) 0.005(3) 0.004(3)
C14 0.065(3) 0.077(4) 0.043(3) -0.006(3) 0.008(3) 0.007(3)
C15 0.069(3) 0.048(3) 0.045(3) 0.001(3) 0.003(3) 0.006(3)
C16 0.070(3) 0.050(3) 0.041(3) 0.006(3) 0.006(3) 0.001(3)
C17 0.070(3) 0.073(4) 0.043(3) 0.003(3) 0.011(3) 0.006(3)
C18 0.075(4) 0.070(4) 0.038(3) -0.004(3) 0.006(3) -0.006(3)
C19 0.078(4) 0.044(3) 0.037(3) 0.004(3) 0.007(3) -0.006(3)
C20 0.088(4) 0.113(5) 0.037(3) -0.007(4) 0.008(3) -0.022(4)
C21 0.082(4) 0.113(5) 0.033(3) -0.003(4) 0.000(3) -0.017(4)
C22 0.065(3) 0.064(4) 0.041(3) 0.011(3) 0.002(3) 0.000(3)
C23 0.074(4) 0.073(4) 0.033(3) -0.003(3) 0.008(3) 0.003(3)
C24 0.077(4) 0.065(4) 0.032(3) -0.002(3) 0.005(3) 0.016(3)
C25 0.075(3) 0.0137(19) 0.049(3) 0.001(2) 0.011(3) -0.001(2)
C26 0.067(3) 0.053(3) 0.045(3) 0.004(3) 0.009(3) 0.008(3)
C27 0.084(4) 0.061(4) 0.053(3) 0.002(3) 0.014(3) -0.014(3)
C28 0.079(4) 0.077(4) 0.086(5) -0.003(4) 0.005(4) -0.001(4)
C29 0.076(4) 0.087(5) 0.104(6) 0.000(5) 0.032(4) -0.001(4)
C30 0.087(4) 0.074(4) 0.084(5) -0.008(4) 0.039(4) 0.002(3)
C31 0.081(4) 0.050(3) 0.054(3) 0.003(3) 0.016(3) -0.010(3)
C32 0.099(4) 0.071(4) 0.049(3) -0.014(3) 0.027(3) 0.005(4)
C33 0.073(3) 0.047(3) 0.036(3) -0.004(3) 0.014(3) 0.002(3)
C34 0.084(4) 0.061(3) 0.039(3) -0.007(3) 0.013(3) -0.009(3)
C35 0.052(3) 0.081(4) 0.044(3) -0.004(3) 0.000(3) -0.007(3)
C36 0.076(4) 0.080(4) 0.048(3) 0.001(3) 0.013(3) 0.010(3)
C37 0.101(5) 0.102(5) 0.047(4) 0.012(4) -0.001(4) -0.013(4)
C38 0.098(5) 0.080(4) 0.091(5) 0.014(5) -0.029(5) -0.001(4)
C39 0.074(4) 0.117(6) 0.103(6) -0.001(6) -0.005(5) 0.029(4)
C40 0.062(3) 0.091(5) 0.065(4) -0.004(4) 0.009(4) 0.002(3)
N3 0.050(2) 0.085(3) 0.046(3) -0.009(3) -0.002(2) -0.002(2)
N4 0.068(3) 0.066(3) 0.058(3) -0.007(3) 0.004(3) -0.001(3)
C41 0.055(3) 0.077(4) 0.045(3) -0.007(3) 0.001(3) 0.006(3)
C42 0.050(3) 0.089(4) 0.050(3) -0.005(3) -0.011(3) -0.001(3)
C43 0.058(3) 0.090(4) 0.060(4) -0.021(4) 0.001(3) -0.003(3)
C44 0.065(4) 0.075(4) 0.077(5) -0.003(4) -0.006(4) -0.008(3)
C45 0.066(4) 0.096(5) 0.071(5) -0.012(4) 0.006(4) -0.012(3)
C46 0.057(3) 0.111(5) 0.057(4) 0.003(4) 0.006(3) -0.005(4)
C47 0.054(3) 0.066(3) 0.052(3) -0.002(3) -0.005(3) 0.008(3)
C48 0.061(3) 0.078(4) 0.054(4) 0.001(4) 0.002(3) 0.005(3)
C49 0.079(4) 0.103(5) 0.073(4) -0.019(4) 0.020(4) 0.002(4)
C50 0.106(5) 0.099(5) 0.077(5) -0.028(4) 0.032(4) 0.007(4)
C51 0.111(5) 0.086(5) 0.065(4) -0.014(4) 0.018(4) -0.002(4)
C52 0.074(4) 0.095(5) 0.064(4) -0.015(4) 0.007(4) 0.001(4)
C53 0.066(4) 0.087(4) 0.048(3) 0.000(4) 0.000(3) 0.006(3)
C54 0.064(3) 0.074(4) 0.047(3) 0.004(3) 0.002(3) 0.003(3)
C55 0.066(3) 0.062(4) 0.046(3) 0.004(3) -0.007(3) 0.009(3)
C56 0.065(3) 0.086(4) 0.040(3) 0.009(3) -0.001(3) 0.003(3)
C57 0.078(4) 0.049(3) 0.052(3) -0.010(3) -0.008(3) -0.004(3)
C58 0.066(3) 0.105(5) 0.035(3) -0.001(3) -0.001(3) -0.008(4)
C59 0.068(3) 0.049(3) 0.046(3) 0.011(3) -0.001(3) 0.014(3)
C60 0.064(3) 0.072(4) 0.048(3) -0.015(3) -0.003(3) -0.003(3)
C61 0.074(4) 0.062(3) 0.049(3) -0.012(3) -0.002(3) 0.009(3)
C62 0.073(3) 0.028(2) 0.039(3) 0.009(2) -0.006(3) 0.009(2)
C63 0.076(3) 0.037(3) 0.044(3) -0.002(2) -0.009(3) 0.007(3)
C64 0.080(4) 0.065(4) 0.044(3) -0.013(3) 0.007(3) 0.001(3)
C65 0.075(3) 0.040(3) 0.040(3) -0.002(3) 0.001(3) 0.013(3)
C66 0.071(3) 0.043(3) 0.038(3) 0.003(3) -0.004(3) -0.010(3)
C67 0.069(3) 0.073(4) 0.035(3) -0.009(3) 0.001(3) -0.002(3)
C68 0.076(4) 0.086(4) 0.051(3) -0.015(3) -0.004(3) 0.003(4)
C69 0.063(3) 0.063(3) 0.053(3) 0.003(3) -0.008(3) -0.004(3)
C70 0.070(3) 0.050(3) 0.054(3) 0.009(3) 0.005(3) 0.011(3)
C71 0.086(4) 0.043(3) 0.083(4) -0.011(3) 0.008(4) 0.008(3)
C72 0.064(4) 0.071(4) 0.113(6) -0.007(5) 0.021(4) 0.003(3)
C73 0.060(3) 0.075(4) 0.110(6) 0.010(5) -0.004(4) -0.003(3)
C74 0.069(4) 0.091(5) 0.072(4) -0.001(4) -0.014(4) -0.004(4)
C75 0.047(3) 0.076(4) 0.041(3) 0.003(3) -0.002(3) 0.003(3)
C76 0.083(4) 0.088(5) 0.046(4) -0.003(4) -0.007(3) -0.008(4)
C77 0.131(6) 0.088(5) 0.050(4) -0.013(4) 0.009(4) -0.007(5)
C78 0.128(6) 0.076(5) 0.097(5) -0.014(5) 0.046(5) 0.013(4)
C79 0.086(4) 0.064(4) 0.127(7) 0.001(5) 0.020(5) 0.018(3)
C80 0.064(3) 0.073(4) 0.070(4) 0.014(4) -0.009(4) 0.003(3)

loop_
_atom_type_symbol
_atom_type_description
_atom_type_scat_dispersion_real
_atom_type_scat_dispersion_imag
_atom_type_scat_source
C C 0.0181 0.0091 'International Tables Vol C Tables 4.2.6.8 and 6.1.1.4'
H H 0.0000 0.0000 'International Tables Vol C Tables 4.2.6.8 and 6.1.1.4'
N N 0.0311 0.0180 'International Tables Vol C Tables 4.2.6.8 and 6.1.1.4'

loop_
_geom_angle_atom_site_label_1
_geom_angle_atom_site_label_2
_geom_angle_atom_site_label_3
_geom_angle
_geom_angle_site_symmetry_1
_geom_angle_site_symmetry_3
_geom_angle_publ_flag
C1 N1 C35 128.2(5) . . ?
C15 N1 C1 106.5(5) . . ?
C15 N1 C35 124.4(5) . . ?
C15 N2 C14 105.0(5) . . ?
N1 C1 C2 130.7(6) . . ?
C14 C1 N1 105.0(5) . . ?
C14 C1 C2 124.0(6) . . ?
C3 C2 C1 126.2(6) . . ?
C3 C2 C7 119.3(6) . . ?
C7 C2 C1 114.4(6) . . ?
C2 C3 H3 118.7 . . ?
C4 C3 C2 122.6(7) . . ?
C4 C3 H3 118.7 . . ?
C3 C4 H4 120.5 . . ?
C3 C4 C5 119.1(7) . . ?
C5 C4 H4 120.5 . . ?
C4 C5 H5 120.0 . . ?
C6 C5 C4 120.0(7) . . ?
C6 C5 H5 120.0 . . ?
C5 C6 H6 118.7 . . ?
C5 C6 C7 122.6(7) . . ?
C7 C6 H6 118.7 . . ?
C2 C7 C8 122.1(6) . . ?
C6 C7 C2 116.2(6) . . ?
C6 C7 C8 121.5(6) . . ?
C9 C8 C7 122.6(6) . . ?
C13 C8 C7 120.1(6) . . ?
C13 C8 C9 117.1(6) . . ?
C8 C9 H9 119.6 . . ?
C10 C9 C8 120.8(7) . . ?
C10 C9 H9 119.6 . . ?
C9 C10 H10 119.2 . . ?
C9 C10 C11 121.6(7) . . ?
C11 C10 H10 119.2 . . ?
C10 C11 H11 120.6 . . ?
C12 C11 C10 118.8(7) . . ?
C12 C11 H11 120.6 . . ?
C11 C12 H12 119.4 . . ?
C11 C12 C13 121.3(7) . . ?
C13 C12 H12 119.4 . . ?
C8 C13 C14 117.6(6) . . ?
C12 C13 C8 120.5(6) . . ?
C12 C13 C14 121.7(6) . . ?
N2 C14 C13 126.6(6) . . ?
C1 C14 N2 111.7(5) . . ?
C1 C14 C13 121.7(6) . . ?
N1 C15 C16 125.2(5) . . ?
N2 C15 N1 111.9(5) . . ?
N2 C15 C16 122.8(5) . . ?
C17 C16 C15 126.5(5) . . ?
C17 C16 C21 117.3(6) . . ?
C21 C16 C15 115.9(5) . . ?
C16 C17 H17 119.0 . . ?
C18 C17 C16 122.0(6) . . ?
C18 C17 H17 119.0 . . ?
C17 C18 H18 119.9 . . ?
C17 C18 C19 120.2(6) . . ?
C19 C18 H18 119.9 . . ?
C18 C19 C22 121.1(5) . . ?
C20 C19 C18 118.3(6) . . ?
C20 C19 C22 120.6(5) . . ?
C19 C20 H20 119.3 . . ?
C19 C20 C21 121.4(6) . . ?
C21 C20 H20 119.3 . . ?
C16 C21 H21 119.7 . . ?
C20 C21 C16 120.5(6) . . ?
C20 C21 H21 119.7 . . ?
C23 C22 C19 122.3(5) . . ?
C23 C22 C34 118.0(5) . . ?
C34 C22 C19 119.7(5) . . ?
C22 C23 H23 118.4 . . ?
C24 C23 C22 123.2(6) . . ?
C24 C23 H23 118.4 . . ?
C23 C24 H24 120.9 . . ?
C25 C24 C23 118.3(5) . . ?
C25 C24 H24 120.9 . . ?
C24 C25 C26 131.0(5) . . ?
C24 C25 C33 119.9(5) . . ?
C33 C25 C26 109.1(5) . . ?
C27 C26 C25 131.8(5) . . ?
C27 C26 C31 121.0(6) . . ?
C31 C26 C25 107.1(5) . . ?
C26 C27 H27 120.2 . . ?
C26 C27 C28 119.6(6) . . ?
C28 C27 H27 120.2 . . ?
C27 C28 H28 120.2 . . ?
C29 C28 C27 119.5(7) . . ?
C29 C28 H28 120.2 . . ?
C28 C29 H29 119.2 . . ?
C30 C29 C28 121.6(7) . . ?
C30 C29 H29 119.2 . . ?
C29 C30 H30 120.4 . . ?
C29 C30 C31 119.2(7) . . ?
C31 C30 H30 120.4 . . ?
C26 C31 C32 110.6(5) . . ?
C30 C31 C26 119.0(6) . . ?
C30 C31 C32 130.4(6) . . ?
C31 C32 H32A 111.0 . . ?
C31 C32 H32B 111.0 . . ?
H32A C32 H32B 109.0 . . ?
C33 C32 C31 103.8(5) . . ?
C33 C32 H32A 111.0 . . ?
C33 C32 H32B 111.0 . . ?
C25 C33 C32 109.3(5) . . ?
C34 C33 C25 120.8(5) . . ?
C34 C33 C32 129.9(5) . . ?
C22 C34 H34 120.1 . . ?
C33 C34 C22 119.8(5) . . ?
C33 C34 H34 120.1 . . ?
C36 C35 N1 120.4(5) . . ?
C36 C35 C40 121.7(6) . . ?
C40 C35 N1 117.9(6) . . ?
C35 C36 H36 120.3 . . ?
C35 C36 C37 119.4(6) . . ?
C37 C36 H36 120.3 . . ?
C36 C37 H37 120.0 . . ?
C38 C37 C36 119.9(7) . . ?
C38 C37 H37 120.0 . . ?
C37 C38 H38 120.4 . . ?
C39 C38 C37 119.1(7) . . ?
C39 C38 H38 120.4 . . ?
C38 C39 H39 119.3 . . ?
C38 C39 C40 121.5(7) . . ?
C40 C39 H39 119.3 . . ?
C35 C40 C39 118.3(7) . . ?
C35 C40 H40 120.9 . . ?
C39 C40 H40 120.9 . . ?
C41 N3 C55 106.7(5) . . ?
C41 N3 C75 129.1(5) . . ?
C55 N3 C75 123.3(5) . . ?
C55 N4 C54 104.6(5) . . ?
N3 C41 C42 132.4(6) . . ?
C54 C41 N3 105.6(5) . . ?
C54 C41 C42 121.8(6) . . ?
C43 C42 C41 124.6(6) . . ?
C43 C42 C47 119.0(6) . . ?
C47 C42 C41 116.3(6) . . ?
C42 C43 H43 119.4 . . ?
C44 C43 C42 121.1(6) . . ?
C44 C43 H43 119.4 . . ?
C43 C44 H44 120.1 . . ?
C43 C44 C45 119.8(7) . . ?
C45 C44 H44 120.1 . . ?
C44 C45 H45 119.9 . . ?
C46 C45 C44 120.2(6) . . ?
C46 C45 H45 119.9 . . ?
C45 C46 H46 118.6 . . ?
C45 C46 C47 122.8(6) . . ?
C47 C46 H46 118.6 . . ?
C42 C47 C48 121.1(5) . . ?
C46 C47 C42 117.0(6) . . ?
C46 C47 C48 121.7(6) . . ?
C49 C48 C47 122.0(6) . . ?
C49 C48 C53 117.4(6) . . ?
C53 C48 C47 120.5(6) . . ?
C48 C49 H49 119.5 . . ?
C50 C49 C48 121.1(7) . . ?
C50 C49 H49 119.5 . . ?
C49 C50 H50 119.3 . . ?
C49 C50 C51 121.4(7) . . ?
C51 C50 H50 119.3 . . ?
C50 C51 H51 121.0 . . ?
C52 C51 C50 118.0(7) . . ?
C52 C51 H51 121.0 . . ?
C51 C52 H52 119.3 . . ?
C51 C52 C53 121.4(7) . . ?
C53 C52 H52 119.3 . . ?
C48 C53 C54 116.4(6) . . ?
C52 C53 C48 120.6(6) . . ?
C52 C53 C54 122.8(6) . . ?
N4 C54 C53 124.9(6) . . ?
C41 C54 N4 111.3(5) . . ?
C41 C54 C53 123.7(6) . . ?
N3 C55 C56 125.7(5) . . ?
N4 C55 N3 111.8(5) . . ?
N4 C55 C56 122.3(6) . . ?
C57 C56 C55 125.8(6) . . ?
C61 C56 C55 117.0(6) . . ?
C61 C56 C57 117.2(6) . . ?
C56 C57 H57 119.4 . . ?
C58 C57 C56 121.1(6) . . ?
C58 C57 H57 119.4 . . ?
C57 C58 H58 118.7 . . ?
C57 C58 C59 122.6(6) . . ?
C59 C58 H58 118.7 . . ?
C58 C59 C62 123.2(5) . . ?
C60 C59 C58 115.3(5) . . ?
C60 C59 C62 121.4(5) . . ?
C59 C60 H60 119.0 . . ?
C59 C60 C61 122.1(6) . . ?
C61 C60 H60 119.0 . . ?
C56 C61 C60 121.6(6) . . ?
C56 C61 H61 119.2 . . ?
C60 C61 H61 119.2 . . ?
C63 C62 C59 120.8(5) . . ?
C67 C62 C59 120.9(5) . . ?
C67 C62 C63 118.2(5) . . ?
C62 C63 H63 119.1 . . ?
C64 C63 C62 121.7(5) . . ?
C64 C63 H63 119.1 . . ?
C63 C64 H64 120.8 . . ?
C65 C64 C63 118.5(5) . . ?
C65 C64 H64 120.8 . . ?
C64 C65 C70 130.9(5) . . ?
C66 C65 C64 120.3(5) . . ?
C66 C65 C70 108.8(5) . . ?
C65 C66 C67 120.7(5) . . ?
C65 C66 C68 110.0(5) . . ?
C67 C66 C68 129.3(5) . . ?
C62 C67 C66 120.6(5) . . ?
C62 C67 H67 119.7 . . ?
C66 C67 H67 119.7 . . ?
C66 C68 H68A 111.1 . . ?
C66 C68 H68B 111.1 . . ?
C66 C68 C69 103.4(5) . . ?
H68A C68 H68B 109.0 . . ?
C69 C68 H68A 111.1 . . ?
C69 C68 H68B 111.1 . . ?
C70 C69 C68 109.1(5) . . ?
C74 C69 C68 129.3(6) . . ?
C74 C69 C70 121.3(6) . . ?
C69 C70 C65 108.6(5) . . ?
C69 C70 C71 121.2(6) . . ?
C71 C70 C65 130.2(6) . . ?
C70 C71 H71 122.1 . . ?
C70 C71 C72 115.8(7) . . ?
C72 C71 H71 122.1 . . ?
C71 C72 H72 119.0 . . ?
C73 C72 C71 122.0(7) . . ?
C73 C72 H72 119.0 . . ?
C72 C73 H73 119.7 . . ?
C72 C73 C74 120.6(6) . . ?
C74 C73 H73 119.7 . . ?
C69 C74 C73 118.8(7) . . ?
C69 C74 H74 120.6 . . ?
C73 C74 H74 120.6 . . ?
C76 C75 N3 121.9(5) . . ?
C76 C75 C80 118.4(6) . . ?
C80 C75 N3 119.7(5) . . ?
C75 C76 H76 119.3 . . ?
C77 C76 C75 121.4(7) . . ?
C77 C76 H76 119.3 . . ?
C76 C77 H77 119.7 . . ?
C76 C77 C78 120.5(7) . . ?
C78 C77 H77 119.7 . . ?
C77 C78 H78 120.1 . . ?
C77 C78 C79 119.8(7) . . ?
C79 C78 H78 120.1 . . ?
C78 C79 H79 119.9 . . ?
C78 C79 C80 120.2(7) . . ?
C80 C79 H79 119.9 . . ?
C75 C80 H80 120.2 . . ?
C79 C80 C75 119.6(7) . . ?
C79 C80 H80 120.2 . . ?

loop_
_geom_bond_atom_site_label_1
_geom_bond_atom_site_label_2
_geom_bond_distance
_geom_bond_site_symmetry_2
_geom_bond_publ_flag
N1 C1 1.394(7) . ?
N1 C15 1.380(7) . ?
N1 C35 1.458(8) . ?
N2 C14 1.379(8) . ?
N2 C15 1.316(8) . ?
C1 C2 1.440(8) . ?
C1 C14 1.362(9) . ?
C2 C3 1.382(9) . ?
C2 C7 1.437(9) . ?
C3 H3 0.9300 . ?
C3 C4 1.374(9) . ?
C4 H4 0.9300 . ?
C4 C5 1.382(10) . ?
C5 H5 0.9300 . ?
C5 C6 1.376(10) . ?
C6 H6 0.9300 . ?
C6 C7 1.411(9) . ?
C7 C8 1.457(9) . ?
C8 C9 1.419(10) . ?
C8 C13 1.405(8) . ?
C9 H9 0.9300 . ?
C9 C10 1.367(10) . ?
C10 H10 0.9300 . ?
C10 C11 1.381(10) . ?
C11 H11 0.9300 . ?
C11 C12 1.372(10) . ?
C12 H12 0.9300 . ?
C12 C13 1.391(9) . ?
C13 C14 1.439(9) . ?
C15 C16 1.466(8) . ?
C16 C17 1.376(9) . ?
C16 C21 1.383(9) . ?
C17 H17 0.9300 . ?
C17 C18 1.376(8) . ?
C18 H18 0.9300 . ?
C18 C19 1.379(8) . ?
C19 C20 1.372(9) . ?
C19 C22 1.496(8) . ?
C20 H20 0.9300 . ?
C20 C21 1.379(9) . ?
C21 H21 0.9300 . ?
C22 C23 1.388(8) . ?
C22 C34 1.399(8) . ?
C23 H23 0.9300 . ?
C23 C24 1.385(8) . ?
C24 H24 0.9300 . ?
C24 C25 1.384(8) . ?
C25 C26 1.478(8) . ?
C25 C33 1.404(8) . ?
C26 C27 1.370(9) . ?
C26 C31 1.402(8) . ?
C27 H27 0.9300 . ?
C27 C28 1.384(9) . ?
C28 H28 0.9300 . ?
C28 C29 1.377(11) . ?
C29 H29 0.9300 . ?
C29 C30 1.376(11) . ?
C30 H30 0.9300 . ?
C30 C31 1.388(9) . ?
C31 C32 1.493(9) . ?
C32 H32A 0.9700 . ?
C32 H32B 0.9700 . ?
C32 C33 1.492(8) . ?
C33 C34 1.388(8) . ?
C34 H34 0.9300 . ?
C35 C36 1.357(9) . ?
C35 C40 1.365(8) . ?
C36 H36 0.9300 . ?
C36 C37 1.385(10) . ?
C37 H37 0.9300 . ?
C37 C38 1.376(10) . ?
C38 H38 0.9300 . ?
C38 C39 1.366(12) . ?
C39 H39 0.9300 . ?
C39 C40 1.378(11) . ?
C40 H40 0.9300 . ?
N3 C41 1.381(7) . ?
N3 C55 1.401(8) . ?
N3 C75 1.419(8) . ?
N4 C54 1.401(8) . ?
N4 C55 1.319(8) . ?
C41 C42 1.441(8) . ?
C41 C54 1.374(9) . ?
C42 C43 1.417(9) . ?
C42 C47 1.423(9) . ?
C43 H43 0.9300 . ?
C43 C44 1.365(9) . ?
C44 H44 0.9300 . ?
C44 C45 1.383(10) . ?
C45 H45 0.9300 . ?
C45 C46 1.359(9) . ?
C46 H46 0.9300 . ?
C46 C47 1.400(8) . ?
C47 C48 1.478(9) . ?
C48 C49 1.390(10) . ?
C48 C53 1.411(9) . ?
C49 H49 0.9300 . ?
C49 C50 1.366(10) . ?
C50 H50 0.9300 . ?
C50 C51 1.401(10) . ?
C51 H51 0.9300 . ?
C51 C52 1.367(10) . ?
C52 H52 0.9300 . ?
C52 C53 1.383(10) . ?
C53 C54 1.434(9) . ?
C55 C56 1.459(8) . ?
C56 C57 1.387(9) . ?
C56 C61 1.374(9) . ?
C57 H57 0.9300 . ?
C57 C58 1.382(8) . ?
C58 H58 0.9300 . ?
C58 C59 1.394(8) . ?
C59 C60 1.393(8) . ?
C59 C62 1.491(8) . ?
C60 H60 0.9300 . ?
C60 C61 1.392(8) . ?
C61 H61 0.9300 . ?
C62 C63 1.395(8) . ?
C62 C67 1.377(8) . ?
C63 H63 0.9300 . ?
C63 C64 1.385(8) . ?
C64 H64 0.9300 . ?
C64 C65 1.384(8) . ?
C65 C66 1.375(8) . ?
C65 C70 1.479(8) . ?
C66 C67 1.377(8) . ?
C66 C68 1.489(8) . ?
C67 H67 0.9300 . ?
C68 H68A 0.9700 . ?
C68 H68B 0.9700 . ?
C68 C69 1.520(8) . ?
C69 C70 1.377(9) . ?
C69 C74 1.369(8) . ?
C70 C71 1.394(9) . ?
C71 H71 0.9300 . ?
C71 C72 1.414(9) . ?
C72 H72 0.9300 . ?
C72 C73 1.363(11) . ?
C73 H73 0.9300 . ?
C73 C74 1.372(10) . ?
C74 H74 0.9300 . ?
C75 C76 1.375(9) . ?
C75 C80 1.396(8) . ?
C76 H76 0.9300 . ?
C76 C77 1.351(10) . ?
C77 H77 0.9300 . ?
C77 C78 1.359(11) . ?
C78 H78 0.9300 . ?
C78 C79 1.373(13) . ?
C79 H79 0.9300 . ?
C79 C80 1.377(10) . ?
C80 H80 0.9300 . ?
